data_4107006
loop_
_publ_author_name
'William C. Ewing'
'Allegra Marchione'
'Daniel W. Himmelberger'
'Patrick J. Carroll'
'Larry G. Sneddon'

_publ_section_title
;
 Syntheses and Structural Characterizations of Anionic Borane-Capped
 Ammonia Borane Oligomers: Evidence for Ammonia Borane H2 Release via a
 Base-Promoted Anionic Dehydropolymerization Mechanism
;
_journal_name_full 'Journal of the American Chemical Society'
_journal_page_first 17093
_journal_page_last 17099
_journal_paper_doi 10.1021/ja207971h
_journal_volume 133
_journal_year 2011
_chemical_formula_sum 'C18 H52 B3 N6 P'
_chemical_formula_weight 416.06
_space_group_IT_number 2
_symmetry_cell_setting triclinic
_symmetry_Int_Tables_number 2
_symmetry_space_group_name_Hall '-P 1'
_symmetry_space_group_name_H-M 'P -1'
_atom_sites_solution_hydrogens geom
_atom_sites_solution_primary direct
_audit_creation_method SHELXL-97
_cell_angle_alpha 102.904(10)
_cell_angle_beta 90.446(11)
_cell_angle_gamma 108.182(9)
_cell_formula_units_Z 2
_cell_length_a 9.052(2)
_cell_length_b 9.299(2)
_cell_length_c 17.014(4)
_cell_measurement_temperature 143(1)
_cell_volume 1321.6(5)
_computing_data_collection 'Bruker APEX2'
_computing_data_reduction 'Bruker SAINT'
_computing_structure_refinement 'SHELXL-97 (Sheldrick, 2008)'
_computing_structure_solution 'SHELXS-97 (Sheldrick, 2008)'
_diffrn_ambient_temperature 143(1)
_diffrn_measured_fraction_theta_full 0.972
_diffrn_measured_fraction_theta_max 0.972
_diffrn_measurement_device 'CCD Area Detector'
_diffrn_measurement_device_type 'Bruker APEXII'
_diffrn_measurement_method 'phi and omega scans'
_diffrn_radiation_monochromator graphite
_diffrn_radiation_source 'sealed tube'
_diffrn_radiation_type MoK\a
_diffrn_radiation_wavelength 0.71073
_diffrn_reflns_av_R_equivalents 0.0254
_diffrn_reflns_av_sigmaI/netI 0.0137
_diffrn_reflns_limit_h_max 10
_diffrn_reflns_limit_h_min -10
_diffrn_reflns_limit_k_max 11
_diffrn_reflns_limit_k_min -11
_diffrn_reflns_limit_l_max 20
_diffrn_reflns_limit_l_min -20
_diffrn_reflns_number 33133
_diffrn_reflns_theta_full 25.36
_diffrn_reflns_theta_max 25.36
_diffrn_reflns_theta_min 2.37
_exptl_absorpt_coefficient_mu 0.119
_exptl_absorpt_correction_T_max 1.0000
_exptl_absorpt_correction_T_min 0.9279
_exptl_absorpt_correction_type multi-scan
_exptl_absorpt_process_details '(SADABS; Sheldrick, 2007)'
_exptl_crystal_density_diffrn 1.045
_exptl_crystal_F_000 464
_exptl_crystal_size_max 0.40
_exptl_crystal_size_mid 0.30
_exptl_crystal_size_min 0.05
_refine_diff_density_max 0.268
_refine_diff_density_min -0.258
_refine_diff_density_rms 0.032
_refine_ls_extinction_method none
_refine_ls_goodness_of_fit_ref 0.923
_refine_ls_hydrogen_treatment refall
_refine_ls_matrix_type full
_refine_ls_number_parameters 462
_refine_ls_number_reflns 4708
_refine_ls_number_restraints 0
_refine_ls_restrained_S_all 0.923
_refine_ls_R_factor_all 0.0348
_refine_ls_R_factor_gt 0.0314
_refine_ls_shift/su_max 0.023
_refine_ls_shift/su_mean 0.004
_refine_ls_structure_factor_coef Fsqd
_refine_ls_weighting_details 'calc w=1/[\s^2^(Fo^2^)+(0.0397P)^2^+0.7021P] where P=(Fo^2^+2Fc^2^)/3'
_refine_ls_weighting_scheme calc
_refine_ls_wR_factor_gt 0.0790
_refine_ls_wR_factor_ref 0.0824
_reflns_number_gt 4302
_reflns_number_total 4708
_reflns_threshold_expression >2sigma(I)
_cod_data_source_file ja207971h_si_002.cif
_cod_data_source_block UP3375-CMPD1
_cod_original_sg_symbol_H-M 'P -1 '
_cod_database_code 4107006

loop_
_symmetry_equiv_pos_as_xyz
'x, y, z'
'-x, -y, -z'

loop_
_atom_site_label
_atom_site_type_symbol
_atom_site_fract_x
_atom_site_fract_y
_atom_site_fract_z
_atom_site_U_iso_or_equiv
_atom_site_adp_type
_atom_site_occupancy
_atom_site_symmetry_multiplicity
_atom_site_calc_flag
B1 B 0.7241(2) 0.36302(19) 0.40623(11) 0.0371(4) Uani 1 1 d
N2 N 0.81159(14) 0.52145(13) 0.47045(7) 0.0279(2) Uani 1 1 d
B3 B 0.93529(17) 0.65152(16) 0.43947(9) 0.0248(3) Uani 1 1 d
N4 N 1.00110(13) 0.79843(13) 0.51241(7) 0.0267(2) Uani 1 1 d
B5 B 0.88318(18) 0.86493(17) 0.56699(9) 0.0286(3) Uani 1 1 d
P1 P 0.43506(3) 0.71149(3) 0.231872(17) 0.01922(9) Uani 1 1 d
N6 N 0.36090(12) 0.55642(12) 0.26967(6) 0.0237(2) Uani 1 1 d
N7 N 0.61861(11) 0.75651(12) 0.20638(6) 0.0229(2) Uani 1 1 d
N8 N 0.34249(12) 0.84246(12) 0.23772(6) 0.0256(2) Uani 1 1 d
N9 N 0.52362(12) 0.82200(12) 0.34351(6) 0.0253(2) Uani 1 1 d
C10 C 0.38209(16) 0.56721(17) 0.35622(8) 0.0302(3) Uani 1 1 d
C11 C 0.52754(16) 0.70124(16) 0.38741(8) 0.0293(3) Uani 1 1 d
C12 C 0.74788(15) 0.83801(16) 0.26795(8) 0.0290(3) Uani 1 1 d
C13 C 0.68330(16) 0.92540(17) 0.33754(8) 0.0326(3) Uani 1 1 d
C14 C 0.3661(2) 0.96825(18) 0.31018(9) 0.0371(3) Uani 1 1 d
C15 C 0.41824(19) 0.91062(18) 0.37844(8) 0.0355(3) Uani 1 1 d
C16 C 0.25532(15) 0.40851(15) 0.22267(9) 0.0288(3) Uani 1 1 d
C17 C 0.08606(15) 0.37404(15) 0.24406(9) 0.0300(3) Uani 1 1 d
C18 C -0.0080(2) 0.2104(2) 0.19882(13) 0.0509(4) Uani 1 1 d
C19 C 0.01640(17) 0.49244(19) 0.22582(10) 0.0365(3) Uani 1 1 d
C20 C 0.66121(16) 0.71611(16) 0.12364(8) 0.0283(3) Uani 1 1 d
C21 C 0.74518(16) 0.59490(17) 0.10911(9) 0.0339(3) Uani 1 1 d
C22 C 0.7992(2) 0.5761(3) 0.02369(11) 0.0592(5) Uani 1 1 d
C23 C 0.6420(2) 0.44150(19) 0.12343(13) 0.0492(4) Uani 1 1 d
C24 C 0.24666(17) 0.84765(17) 0.16981(9) 0.0316(3) Uani 1 1 d
C25 C 0.3141(2) 0.98717(18) 0.13297(10) 0.0430(4) Uani 1 1 d
C26 C 0.2078(3) 0.9737(3) 0.05992(13) 0.0621(5) Uani 1 1 d
C27 C 0.4783(2) 1.0018(2) 0.10993(13) 0.0550(5) Uani 1 1 d
H1a H 0.651(2) 0.387(2) 0.3607(11) 0.053(5) Uiso 1 1 d
H1b H 0.650(2) 0.281(2) 0.4413(11) 0.060(5) Uiso 1 1 d
H1c H 0.814(2) 0.3130(19) 0.3766(10) 0.046(4) Uiso 1 1 d
H2a H 0.7429(19) 0.5605(18) 0.4929(9) 0.032(4) Uiso 1 1 d
H2b H 0.8559(18) 0.4999(18) 0.5099(10) 0.032(4) Uiso 1 1 d
H3a H 0.8792(16) 0.6838(16) 0.3905(8) 0.029(4) Uiso 1 1 d
H3b H 1.0324(16) 0.6055(16) 0.4164(8) 0.027(3) Uiso 1 1 d
H4a H 1.0566(19) 0.870(2) 0.4906(10) 0.036(4) Uiso 1 1 d
H4b H 1.0655(19) 0.7804(18) 0.5443(10) 0.037(4) Uiso 1 1 d
H5a H 0.7983(18) 0.8902(18) 0.5244(10) 0.040(4) Uiso 1 1 d
H5b H 0.9515(19) 0.9737(19) 0.6113(10) 0.042(4) Uiso 1 1 d
H5c H 0.8162(19) 0.7768(19) 0.5998(10) 0.044(4) Uiso 1 1 d
H1 H 0.3786(14) 0.6394(14) 0.1593(7) 0.014(3) Uiso 1 1 d
H10a H 0.3948(18) 0.4719(19) 0.3635(9) 0.036(4) Uiso 1 1 d
H10b H 0.2901(18) 0.5834(17) 0.3844(9) 0.032(4) Uiso 1 1 d
H11a H 0.5317(17) 0.7423(17) 0.4443(10) 0.032(4) Uiso 1 1 d
H11b H 0.6176(18) 0.6701(17) 0.3741(9) 0.028(4) Uiso 1 1 d
H12a H 0.8275(18) 0.9091(18) 0.2449(9) 0.033(4) Uiso 1 1 d
H12b H 0.7931(17) 0.7655(17) 0.2852(9) 0.030(4) Uiso 1 1 d
H13a H 0.7411(18) 0.9464(18) 0.3877(10) 0.036(4) Uiso 1 1 d
H13b H 0.6740(18) 1.0166(19) 0.3263(9) 0.035(4) Uiso 1 1 d
H14a H 0.267(2) 0.9875(19) 0.3203(10) 0.043(4) Uiso 1 1 d
H14b H 0.446(2) 1.065(2) 0.3030(10) 0.043(4) Uiso 1 1 d
H15a H 0.4746(19) 0.992(2) 0.4221(10) 0.041(4) Uiso 1 1 d
H15b H 0.3290(18) 0.8382(18) 0.3953(9) 0.031(4) Uiso 1 1 d
H16a H 0.2971(17) 0.3260(18) 0.2326(9) 0.034(4) Uiso 1 1 d
H16b H 0.2592(17) 0.4076(17) 0.1647(9) 0.029(4) Uiso 1 1 d
H17 H 0.0846(17) 0.3770(17) 0.3019(9) 0.031(4) Uiso 1 1 d
H18a H -0.118(2) 0.187(2) 0.2114(11) 0.056(5) Uiso 1 1 d
H18b H 0.036(2) 0.132(3) 0.2129(13) 0.071(6) Uiso 1 1 d
H18c H -0.008(2) 0.198(2) 0.1421(13) 0.058(6) Uiso 1 1 d
H19a H 0.0134(19) 0.4876(19) 0.1664(11) 0.046(5) Uiso 1 1 d
H19b H 0.0796(19) 0.600(2) 0.2556(10) 0.041(4) Uiso 1 1 d
H19c H -0.090(2) 0.4713(19) 0.2418(10) 0.043(4) Uiso 1 1 d
H20a H 0.7314(18) 0.8127(19) 0.1089(9) 0.038(4) Uiso 1 1 d
H20b H 0.5669(18) 0.6758(17) 0.0860(9) 0.030(4) Uiso 1 1 d
H21 H 0.8356(18) 0.6337(17) 0.1468(9) 0.031(4) Uiso 1 1 d
H22a H 0.850(2) 0.495(2) 0.0153(13) 0.069(6) Uiso 1 1 d
H22b H 0.871(3) 0.678(3) 0.0162(14) 0.083(7) Uiso 1 1 d
H22c H 0.709(3) 0.538(2) -0.0168(13) 0.068(6) Uiso 1 1 d
H23a H 0.612(2) 0.452(2) 0.1801(12) 0.049(5) Uiso 1 1 d
H23b H 0.699(2) 0.362(2) 0.1138(11) 0.060(5) Uiso 1 1 d
H23c H 0.543(2) 0.403(2) 0.0853(12) 0.066(6) Uiso 1 1 d
H24a H 0.1459(19) 0.8475(18) 0.1891(9) 0.037(4) Uiso 1 1 d
H24b H 0.2321(17) 0.7528(18) 0.1274(9) 0.031(4) Uiso 1 1 d
H25 H 0.317(2) 1.081(2) 0.1747(11) 0.055(5) Uiso 1 1 d
H26a H 0.244(3) 1.069(3) 0.0411(14) 0.084(7) Uiso 1 1 d
H26b H 0.103(3) 0.961(2) 0.0757(12) 0.065(6) Uiso 1 1 d
H26c H 0.206(2) 0.881(2) 0.0160(13) 0.065(6) Uiso 1 1 d
H27a H 0.547(2) 1.015(2) 0.1576(12) 0.056(5) Uiso 1 1 d
H27b H 0.516(2) 1.086(3) 0.0854(13) 0.071(6) Uiso 1 1 d
H27c H 0.477(2) 0.903(3) 0.0686(13) 0.075(7) Uiso 1 1 d

loop_
_atom_site_aniso_label
_atom_site_aniso_U_11
_atom_site_aniso_U_22
_atom_site_aniso_U_33
_atom_site_aniso_U_23
_atom_site_aniso_U_13
_atom_site_aniso_U_12
B1 0.0371(9) 0.0261(8) 0.0415(9) 0.0032(7) 0.0052(7) 0.0041(7)
N2 0.0301(6) 0.0245(6) 0.0299(6) 0.0072(5) 0.0064(5) 0.0092(5)
B3 0.0252(7) 0.0247(7) 0.0262(7) 0.0079(6) 0.0040(6) 0.0089(6)
N4 0.0245(6) 0.0242(6) 0.0317(6) 0.0081(5) 0.0031(5) 0.0074(5)
B5 0.0289(7) 0.0236(7) 0.0317(8) 0.0048(6) 0.0059(6) 0.0075(6)
P1 0.01994(16) 0.01828(16) 0.01866(16) 0.00332(11) 0.00210(11) 0.00581(12)
N6 0.0223(5) 0.0215(5) 0.0259(5) 0.0071(4) 0.0024(4) 0.0040(4)
N7 0.0207(5) 0.0262(5) 0.0198(5) 0.0049(4) 0.0022(4) 0.0052(4)
N8 0.0312(6) 0.0228(5) 0.0246(5) 0.0038(4) 0.0031(4) 0.0126(5)
N9 0.0275(5) 0.0255(5) 0.0197(5) 0.0026(4) 0.0020(4) 0.0058(4)
C10 0.0279(7) 0.0358(8) 0.0300(7) 0.0167(6) 0.0054(5) 0.0082(6)
C11 0.0288(7) 0.0378(8) 0.0223(7) 0.0113(6) 0.0017(5) 0.0092(6)
C12 0.0212(6) 0.0313(7) 0.0276(7) 0.0080(6) -0.0004(5) -0.0018(6)
C13 0.0324(7) 0.0280(7) 0.0265(7) 0.0030(6) -0.0023(6) -0.0029(6)
C14 0.0512(9) 0.0322(8) 0.0313(7) -0.0003(6) 0.0072(6) 0.0234(7)
C15 0.0454(9) 0.0358(8) 0.0239(7) -0.0018(6) 0.0059(6) 0.0174(7)
C16 0.0265(7) 0.0195(6) 0.0373(8) 0.0049(5) 0.0054(5) 0.0044(5)
C17 0.0244(7) 0.0273(7) 0.0344(8) 0.0089(6) 0.0038(5) 0.0016(5)
C18 0.0347(9) 0.0349(9) 0.0683(13) 0.0053(8) 0.0050(8) -0.0046(7)
C19 0.0258(7) 0.0439(9) 0.0419(9) 0.0145(7) 0.0043(6) 0.0111(7)
C20 0.0260(7) 0.0357(7) 0.0238(6) 0.0078(5) 0.0047(5) 0.0102(6)
C21 0.0237(7) 0.0397(8) 0.0347(7) -0.0028(6) -0.0009(6) 0.0131(6)
C22 0.0438(10) 0.0838(15) 0.0434(10) -0.0099(10) 0.0087(8) 0.0286(11)
C23 0.0388(9) 0.0342(9) 0.0708(13) -0.0005(8) -0.0026(8) 0.0157(7)
C24 0.0333(7) 0.0331(7) 0.0341(7) 0.0092(6) 0.0014(6) 0.0179(6)
C25 0.0636(11) 0.0341(8) 0.0408(8) 0.0136(7) 0.0032(7) 0.0256(8)
C26 0.0856(16) 0.0692(14) 0.0525(11) 0.0269(10) 0.0007(10) 0.0455(12)
C27 0.0622(12) 0.0492(11) 0.0612(12) 0.0356(10) 0.0124(10) 0.0130(9)

loop_
_atom_type_symbol
_atom_type_description
_atom_type_scat_dispersion_real
_atom_type_scat_dispersion_imag
_atom_type_scat_source
C C 0.0033 0.0016 'International Tables Vol C Tables 4.2.6.8 and 6.1.1.4'
H H 0.0000 0.0000 'International Tables Vol C Tables 4.2.6.8 and 6.1.1.4'
B B 0.0013 0.0007 'International Tables Vol C Tables 4.2.6.8 and 6.1.1.4'
N N 0.0061 0.0033 'International Tables Vol C Tables 4.2.6.8 and 6.1.1.4'
P P 0.1023 0.0942 'International Tables Vol C Tables 4.2.6.8 and 6.1.1.4'

loop_
_geom_angle_atom_site_label_1
_geom_angle_atom_site_label_2
_geom_angle_atom_site_label_3
_geom_angle
N2 B1 H1a 109.2(9)
N2 B1 H1b 106.7(9)
H1a B1 H1b 111.1(13)
N2 B1 H1c 108.6(9)
H1a B1 H1c 111.4(12)
H1b B1 H1c 109.7(12)
B3 N2 B1 117.58(11)
B3 N2 H2a 108.0(10)
B1 N2 H2a 108.9(10)
B3 N2 H2b 108.8(10)
B1 N2 H2b 108.6(10)
H2a N2 H2b 104.3(14)
N2 B3 N4 108.47(10)
N2 B3 H3a 109.7(7)
N4 B3 H3a 109.5(7)
N2 B3 H3b 108.3(7)
N4 B3 H3b 110.1(7)
H3a B3 H3b 110.8(10)
B3 N4 B5 119.81(10)
B3 N4 H4a 104.3(11)
B5 N4 H4a 108.8(11)
B3 N4 H4b 109.0(10)
B5 N4 H4b 107.9(10)
H4a N4 H4b 106.2(15)
N4 B5 H5a 107.9(8)
N4 B5 H5b 108.7(8)
H5a B5 H5b 110.6(11)
N4 B5 H5c 109.8(8)
H5a B5 H5c 110.0(11)
H5b B5 H5c 109.8(12)
N6 P1 N8 120.11(6)
N6 P1 N7 119.70(5)
N8 P1 N7 118.88(6)
N6 P1 N9 85.67(5)
N8 P1 N9 86.42(5)
N7 P1 N9 86.50(5)
N6 P1 H1 94.3(5)
N8 P1 H1 94.0(5)
N7 P1 H1 93.1(5)
N9 P1 H1 179.5(6)
C16 N6 C10 115.16(10)
C16 N6 P1 123.43(9)
C10 N6 P1 120.94(9)
C12 N7 C20 115.86(10)
C12 N7 P1 120.40(8)
C20 N7 P1 123.73(8)
C24 N8 C14 116.25(11)
C24 N8 P1 122.88(9)
C14 N8 P1 120.64(9)
C13 N9 C11 111.29(11)
C13 N9 C15 112.56(11)
C11 N9 C15 112.27(11)
C13 N9 P1 106.75(8)
C11 N9 P1 107.05(8)
C15 N9 P1 106.48(8)
N6 C10 C11 106.09(10)
N6 C10 H10a 108.8(9)
C11 C10 H10a 110.3(9)
N6 C10 H10b 111.2(8)
C11 C10 H10b 111.4(8)
H10a C10 H10b 109.1(12)
N9 C11 C10 105.40(10)
N9 C11 H11a 109.9(9)
C10 C11 H11a 112.4(9)
N9 C11 H11b 108.9(9)
C10 C11 H11b 110.0(9)
H11a C11 H11b 110.2(12)
N7 C12 C13 106.33(11)
N7 C12 H12a 107.9(9)
C13 C12 H12a 111.0(9)
N7 C12 H12b 111.6(9)
C13 C12 H12b 111.4(8)
H12a C12 H12b 108.5(12)
N9 C13 C12 106.18(11)
N9 C13 H13a 107.6(10)
C12 C13 H13a 113.0(9)
N9 C13 H13b 107.5(10)
C12 C13 H13b 110.6(9)
H13a C13 H13b 111.7(13)
N8 C14 C15 105.95(11)
N8 C14 H14a 108.9(10)
C15 C14 H14a 110.4(10)
N8 C14 H14b 110.5(9)
C15 C14 H14b 111.3(10)
H14a C14 H14b 109.8(13)
N9 C15 C14 105.94(11)
N9 C15 H15a 108.3(10)
C14 C15 H15a 112.8(10)
N9 C15 H15b 107.6(9)
C14 C15 H15b 109.6(9)
H15a C15 H15b 112.3(13)
N6 C16 C17 114.08(11)
N6 C16 H16a 106.4(9)
C17 C16 H16a 110.1(9)
N6 C16 H16b 109.0(8)
C17 C16 H16b 109.1(8)
H16a C16 H16b 108.0(12)
C19 C17 C18 111.21(13)
C19 C17 C16 111.56(11)
C18 C17 C16 109.21(12)
C19 C17 H17 109.4(9)
C18 C17 H17 107.3(9)
C16 C17 H17 107.9(9)
C17 C18 H18a 110.3(11)
C17 C18 H18b 110.9(12)
H18a C18 H18b 109.9(16)
C17 C18 H18c 112.0(12)
H18a C18 H18c 106.8(16)
H18b C18 H18c 106.9(17)
C17 C19 H19a 110.1(10)
C17 C19 H19b 110.7(9)
H19a C19 H19b 108.6(13)
C17 C19 H19c 110.5(10)
H19a C19 H19c 108.2(14)
H19b C19 H19c 108.6(13)
N7 C20 C21 114.49(11)
N7 C20 H20a 109.7(9)
C21 C20 H20a 107.7(9)
N7 C20 H20b 109.5(8)
C21 C20 H20b 107.9(9)
H20a C20 H20b 107.4(12)
C23 C21 C20 110.99(12)
C23 C21 C22 111.82(15)
C20 C21 C22 109.46(14)
C23 C21 H21 108.8(9)
C20 C21 H21 107.5(9)
C22 C21 H21 108.2(9)
C21 C22 H22a 107.8(12)
C21 C22 H22b 110.5(13)
H22a C22 H22b 112.3(18)
C21 C22 H22c 110.4(12)
H22a C22 H22c 106.5(17)
H22b C22 H22c 109.3(18)
C21 C23 H23a 111.9(10)
C21 C23 H23b 110.3(11)
H23a C23 H23b 107.0(15)
C21 C23 H23c 108.9(12)
H23a C23 H23c 108.6(15)
H23b C23 H23c 110.1(15)
N8 C24 C25 115.07(12)
N8 C24 H24a 107.0(9)
C25 C24 H24a 109.6(9)
N8 C24 H24b 108.1(9)
C25 C24 H24b 108.0(9)
H24a C24 H24b 108.9(13)
C27 C25 C24 111.49(12)
C27 C25 C26 110.91(16)
C24 C25 C26 109.75(16)
C27 C25 H25 108.8(11)
C24 C25 H25 106.9(11)
C26 C25 H25 108.8(11)
C25 C26 H26a 109.2(14)
C25 C26 H26b 109.4(12)
H26a C26 H26b 108.1(18)
C25 C26 H26c 110.2(12)
H26a C26 H26c 110.9(18)
H26b C26 H26c 109.0(17)
C25 C27 H27a 110.6(11)
C25 C27 H27b 109.9(13)
H27a C27 H27b 110.7(17)
C25 C27 H27c 109.4(12)
H27a C27 H27c 108.6(16)
H27b C27 H27c 107.5(17)

loop_
_geom_bond_atom_site_label_1
_geom_bond_atom_site_label_2
_geom_bond_distance
B1 N2 1.591(2)
B1 H1a 1.119(18)
B1 H1b 1.133(19)
B1 H1c 1.131(17)
N2 B3 1.5631(18)
N2 H2a 0.865(17)
N2 H2b 0.871(17)
B3 N4 1.5762(18)
B3 H3a 1.115(14)
B3 H3b 1.129(14)
N4 B5 1.5984(18)
N4 H4a 0.857(18)
N4 H4b 0.871(17)
B5 H5a 1.162(16)
B5 H5b 1.111(16)
B5 H5C 1.119(17)
P1 N6 1.6615(11)
P1 N8 1.6671(11)
P1 N7 1.6680(11)
P1 N9 1.9741(11)
P1 H1 1.281(12)
N6 C16 1.4564(16)
N6 C10 1.4604(17)
N7 C12 1.4540(16)
N7 C20 1.4609(16)
N8 C24 1.4578(17)
N8 C14 1.4594(17)
N9 C13 1.4841(17)
N9 C11 1.4897(17)
N9 C15 1.4909(17)
C10 C11 1.4960(19)
C10 H10a 0.963(16)
C10 H10b 0.999(15)
C11 H11a 0.954(16)
C11 H11b 0.960(15)
C12 C13 1.510(2)
C12 H12a 0.965(16)
C12 H12b 0.983(15)
C13 H13a 0.947(17)
C13 H13b 0.938(16)
C14 C15 1.512(2)
C14 H14a 0.973(17)
C14 H14b 0.999(18)
C15 H15a 0.943(17)
C15 H15b 0.969(16)
C16 C17 1.5287(18)
C16 H16a 1.000(16)
C16 H16b 0.986(15)
C17 C19 1.513(2)
C17 C18 1.514(2)
C17 H17 0.978(15)
C18 H18a 0.98(2)
C18 H18b 1.00(2)
C18 H18c 0.95(2)
C19 H19a 1.002(18)
C19 H19b 0.999(17)
C19 H19c 0.970(18)
C20 C21 1.5239(19)
C20 H20a 1.010(16)
C20 H20b 0.982(15)
C21 C23 1.515(2)
C21 C22 1.528(2)
C21 H21 0.957(15)
C22 H22a 0.99(2)
C22 H22b 1.00(2)
C22 H22c 0.99(2)
C23 H23a 0.996(19)
C23 H23b 1.01(2)
C23 H23c 1.02(2)
C24 C25 1.524(2)
C24 H24a 0.972(16)
C24 H24b 0.979(15)
C25 C27 1.512(3)
C25 C26 1.524(2)
C25 H25 0.988(19)
C26 H26a 0.98(2)
C26 H26b 0.97(2)
C26 H26c 1.00(2)
C27 H27a 0.98(2)
C27 H27b 0.94(2)
C27 H27c 1.02(2)
